data_1554470
loop_
_publ_author_name
'Chen, Jinhong'
'Li, Junfang'
'Zhu, Longqing'
'Peng, Xue'
'Feng, Yiyue'
'Lu, Yingmei'
'Hu, Xiaoling'
'Liang, Jianpin'
'Zhao, Quanyi'
'Wang, Zhen'

_publ_section_title
;
 Total synthesis and structure revision of chrysamide B
;
_journal_issue 23
_journal_name_full 'Organic Chemistry Frontiers'
_journal_page_first 3402
_journal_paper_doi 10.1039/C8QO00949J
_journal_volume 5
_journal_year 2018
_chemical_absolute_configuration unk
_chemical_formula_moiety 'C26 H28 N4 O8, H2 O'
_chemical_formula_sum 'C26 H30 N4 O9'
_chemical_formula_weight 542.54
_space_group_crystal_system monoclinic
_space_group_IT_number 5
_space_group_name_Hall 'I 2y'
_space_group_name_H-M_alt 'I 1 2 1'
_atom_sites_solution_hydrogens geom
_atom_sites_solution_primary iterative
_atom_sites_solution_secondary difmap
_audit_creation_date 2018-04-02
_audit_creation_method
;
Olex2 1.2
(compiled 2017.03.28 svn.r3405 for OlexSys, GUI svn.r5337)
;
_audit_update_record
;
2018-04-02 deposited with the CCDC.
2018-10-18 downloaded from the CCDC.
;
_cell_angle_alpha 90.00
_cell_angle_beta 101.162(10)
_cell_angle_gamma 90.00
_cell_formula_units_Z 2
_cell_length_a 9.9349(9)
_cell_length_b 5.4755(5)
_cell_length_c 25.351(3)
_cell_measurement_reflns_used 1252
_cell_measurement_temperature 292.9(8)
_cell_measurement_theta_max 26.9690
_cell_measurement_theta_min 4.1770
_cell_volume 1353.0(2)
_computing_cell_refinement
;
CrysAlisPro, Agilent Technologies,
Version 1.171.37.33 (release 27-03-2014 CrysAlis171 .NET)
(compiled Mar 27 2014,17:12:48)
;
_computing_data_collection
;
CrysAlisPro, Agilent Technologies,
Version 1.171.37.33 (release 27-03-2014 CrysAlis171 .NET)
(compiled Mar 27 2014,17:12:48)
;
_computing_data_reduction
;
CrysAlisPro, Agilent Technologies,
Version 1.171.37.33 (release 27-03-2014 CrysAlis171 .NET)
(compiled Mar 27 2014,17:12:48)
;
_computing_molecular_graphics 'Olex2 (Dolomanov et al., 2009)'
_computing_publication_material 'Olex2 (Dolomanov et al., 2009)'
_computing_structure_refinement 'ShelXL (Sheldrick, 2015)'
_computing_structure_solution
;
Superflip (Palatinus & Chapuis, 2007;Palatinus & van der Lee, 2008;
Palatinus et al., 2012)
;
_diffrn_ambient_environment air
_diffrn_ambient_temperature 292.9(8)
_diffrn_detector 'CCD plate'
_diffrn_detector_area_resol_mean 16.0733
_diffrn_detector_type Eos
_diffrn_measured_fraction_theta_full 0.955
_diffrn_measured_fraction_theta_max 0.955
_diffrn_measurement_details
;
#__ type_ start__ end____ width___ exp.time_
  1 omega  -43.00   47.00   1.5000   14.0000
omega____ theta____ kappa____ phi______ frames
    -       22.7867  -38.0000   30.0000 60

#__ type_ start__ end____ width___ exp.time_
  2 omega   -5.00   25.00   1.5000   14.0000
omega____ theta____ kappa____ phi______ frames
    -      -19.3492  -99.0000   60.0000 20

#__ type_ start__ end____ width___ exp.time_
  3 omega  -20.00   59.50   1.5000   14.0000
omega____ theta____ kappa____ phi______ frames
    -       22.7867  -99.0000   30.0000 53

#__ type_ start__ end____ width___ exp.time_
  4 omega  -48.00   45.00   1.5000   14.0000
omega____ theta____ kappa____ phi______ frames
    -       22.7867  -57.0000  150.0000 62

#__ type_ start__ end____ width___ exp.time_
  5 omega   -1.00   51.50   1.5000   14.0000
omega____ theta____ kappa____ phi______ frames
    -       22.7867   57.0000  -60.0000 35
;
_diffrn_measurement_device 'four-circle diffractometer'
_diffrn_measurement_device_type 'SuperNova, Dual, Cu at zero, Eos'
_diffrn_measurement_method '\w scans'
_diffrn_orient_matrix_UB_11 -0.0090800000
_diffrn_orient_matrix_UB_12 -0.0906687000
_diffrn_orient_matrix_UB_13 -0.0203779000
_diffrn_orient_matrix_UB_21 0.0200442000
_diffrn_orient_matrix_UB_22 -0.0913564000
_diffrn_orient_matrix_UB_23 0.0198012000
_diffrn_orient_matrix_UB_31 -0.0693616000
_diffrn_orient_matrix_UB_32 -0.0145578000
_diffrn_orient_matrix_UB_33 0.0026031000
_diffrn_radiation_monochromator mirror
_diffrn_radiation_probe x-ray
_diffrn_radiation_type MoK\a
_diffrn_radiation_wavelength 0.71073
_diffrn_reflns_av_R_equivalents 0.0238
_diffrn_reflns_av_unetI/netI 0.0388
_diffrn_reflns_limit_h_max 12
_diffrn_reflns_limit_h_min -12
_diffrn_reflns_limit_k_max 6
_diffrn_reflns_limit_k_min -6
_diffrn_reflns_limit_l_max 31
_diffrn_reflns_limit_l_min -29
_diffrn_reflns_number 3928
_diffrn_reflns_theta_full 26.02
_diffrn_reflns_theta_max 26.02
_diffrn_reflns_theta_min 3.52
_diffrn_source 'SuperNova (Mo) X-ray Source'
_exptl_absorpt_coefficient_mu 0.102
_exptl_absorpt_correction_T_max 1.00000
_exptl_absorpt_correction_T_min 0.81217
_exptl_absorpt_correction_type multi-scan
_exptl_absorpt_process_details
;
CrysAlisPro, Agilent Technologies,
Version 1.171.37.33 (release 27-03-2014 CrysAlis171 .NET)
(compiled Mar 27 2014,17:12:48)
Empirical absorption correction using spherical harmonics,
 implemented in SCALE3 ABSPACK scaling algorithm.
;
_exptl_crystal_colour 'clear light yellow'
_exptl_crystal_colour_lustre clear
_exptl_crystal_colour_modifier light
_exptl_crystal_colour_primary yellow
_exptl_crystal_density_diffrn 1.332
_exptl_crystal_density_method 'not measured'
_exptl_crystal_description block
_exptl_crystal_F_000 572
_exptl_crystal_size_max 0.21
_exptl_crystal_size_mid 0.15
_exptl_crystal_size_min 0.14
_refine_diff_density_max 0.134
_refine_diff_density_min -0.149
_refine_diff_density_rms 0.034
_refine_ls_abs_structure_details 'Flack H D (1983), Acta Cryst. A39, 876-881'
_refine_ls_abs_structure_Flack -1.0(18)
_refine_ls_extinction_method none
_refine_ls_goodness_of_fit_ref 1.052
_refine_ls_hydrogen_treatment mixed
_refine_ls_matrix_type full
_refine_ls_number_parameters 183
_refine_ls_number_reflns 2177
_refine_ls_number_restraints 1
_refine_ls_restrained_S_all 1.051
_refine_ls_R_factor_all 0.0558
_refine_ls_R_factor_gt 0.0439
_refine_ls_shift/su_max 0.000
_refine_ls_shift/su_mean 0.000
_refine_ls_structure_factor_coef Fsqd
_refine_ls_weighting_details 'calc w=1/[\s^2^(Fo^2^)+(0.0379P)^2^+0.6330P] where P=(Fo^2^+2Fc^2^)/3'
_refine_ls_weighting_scheme calc
_refine_ls_wR_factor_gt 0.0971
_refine_ls_wR_factor_ref 0.1064
_reflns_number_gt 1814
_reflns_number_total 2177
_reflns_threshold_expression >2sigma(I)
_cod_data_source_file c8qo00949j2.cif
_cod_data_source_block wangzh_0327
_cod_original_cell_volume 1352.9(2)
_cod_database_code 1554470
_reflns_odcompleteness_completeness 95.44
_reflns_odcompleteness_iscentric 1
_reflns_odcompleteness_theta 26.32
_olex2_refinement_description
;
1. Fixed Uiso
 At 1.2 times of:
  All C(H) groups, All C(H,H) groups
 At 1.5 times of:
  All C(H,H,H) groups
2.a Ternary CH refined with riding coordinates:
 C7(H7), C12(H12)
2.b Secondary CH2 refined with riding coordinates:
 C11(H11A,H11B)
2.c Aromatic/amide H refined with riding coordinates:
 C1(H1), C2(H2), C4(H4), C5(H5)
2.d Idealised Me refined as rotating group:
 C9(H9A,H9B,H9C), C13(H13A,H13B,H13C)
;
_olex2_date_sample_data_collection 2018-03-27
_olex2_submission_special_instructions 'No special instructions were received'

loop_
_space_group_symop_id
_space_group_symop_operation_xyz
1 'x, y, z'
2 '-x, y, -z'
3 'x+1/2, y+1/2, z+1/2'
4 '-x+1/2, y+1/2, -z+1/2'

loop_
_atom_site_label
_atom_site_type_symbol
_atom_site_fract_x
_atom_site_fract_y
_atom_site_fract_z
_atom_site_U_iso_or_equiv
_atom_site_adp_type
_atom_site_occupancy
_atom_site_calc_flag
_atom_site_site_symmetry_order
_atom_site_refinement_flags_posn
_atom_site_refinement_flags_adp
_atom_site_refinement_flags_occupancy
O1 O -0.3469(4) -0.4767(7) -0.77154(14) 0.1179(13) Uani 1 d 1 . . .
O2 O -0.4339(3) -0.1689(7) -0.81617(11) 0.1153(12) Uani 1 d 1 . . .
O3 O -0.7472(2) 0.2041(3) -0.60758(8) 0.0503(6) Uani 1 d 1 . . .
O4 O -0.7028(2) -0.1623(4) -0.49425(9) 0.0636(6) Uani 1 d 1 . . .
N1 N -0.4120(3) -0.2892(8) -0.77568(12) 0.0751(10) Uani 1 d 1 . . .
N2 N -0.8724(2) 0.1144(4) -0.51225(9) 0.0379(5) Uani 1 d 1 . . .
C1 C -0.4835(4) -0.2336(8) -0.63767(14) 0.0821(14) Uani 1 d 1 . . .
H1 H -0.4568 -0.3089 -0.6044 0.098 Uiso 1 calc 1 R . .
C2 C -0.4303(4) -0.3146(8) -0.68142(15) 0.0815(13) Uani 1 d 1 . . .
H2 H -0.3687 -0.4443 -0.6776 0.098 Uiso 1 calc 1 R . .
C3 C -0.4685(3) -0.2043(6) -0.72909(13) 0.0525(8) Uani 1 d 1 . . .
C4 C -0.5578(4) -0.0195(9) -0.73574(15) 0.0889(14) Uani 1 d 1 . . .
H4 H -0.5838 0.0536 -0.7693 0.107 Uiso 1 calc 1 R . .
C5 C -0.6117(4) 0.0632(7) -0.69229(15) 0.0856(14) Uani 1 d 1 . . .
H5 H -0.6735 0.1926 -0.6968 0.103 Uiso 1 calc 1 R . .
C6 C -0.5746(3) -0.0439(6) -0.64318(12) 0.0427(7) Uani 1 d 1 . . .
C7 C -0.6297(3) 0.0439(5) -0.59577(12) 0.0449(7) Uani 1 d 1 . . .
H7 H -0.5608 0.0868 -0.5640 0.054 Uiso 1 calc 1 R . .
C8 C -0.7635(2) -0.0340(5) -0.58526(11) 0.0367(6) Uani 1 d 1 . . .
C9 C -0.8513(3) -0.2137(5) -0.62072(13) 0.0498(8) Uani 1 d 1 . . .
H9A H -0.9460 -0.1836 -0.6198 0.075 Uiso 1 calc 1 GR . .
H9B H -0.8273 -0.3764 -0.6082 0.075 Uiso 1 calc 1 GR . .
H9C H -0.8370 -0.1965 -0.6569 0.075 Uiso 1 calc 1 GR . .
C10 C -0.7779(3) -0.0332(5) -0.52697(11) 0.0400(6) Uani 1 d 1 . . .
C11 C -0.9805(2) 0.2392(5) -0.54964(11) 0.0384(6) Uani 1 d 1 . . .
H11A H -0.9656 0.2189 -0.5861 0.046 Uiso 1 calc 1 R . .
H11B H -0.9782 0.4124 -0.5415 0.046 Uiso 1 calc 1 R . .
C12 C -0.8798(2) 0.1346(5) -0.45478(11) 0.0402(7) Uani 1 d 1 . . .
H12 H -0.8711 -0.0291 -0.4388 0.048 Uiso 1 calc 1 R . .
C13 C -0.7651(3) 0.2947(7) -0.42457(14) 0.0657(10) Uani 1 d 1 . . .
H13A H -0.6781 0.2309 -0.4291 0.099 Uiso 1 calc 1 GR . .
H13B H -0.7691 0.2961 -0.3870 0.099 Uiso 1 calc 1 GR . .
H13C H -0.7758 0.4581 -0.4385 0.099 Uiso 1 calc 1 GR . .
O5 O -0.5000 -0.5346(7) -0.5000 0.0702(10) Uani 1 d 2 S T P
H5A H -0.567(3) -0.431(6) -0.5030(17) 0.086(14) Uiso 1 d 1 . . .

loop_
_atom_site_aniso_label
_atom_site_aniso_U_11
_atom_site_aniso_U_22
_atom_site_aniso_U_33
_atom_site_aniso_U_23
_atom_site_aniso_U_13
_atom_site_aniso_U_12
O1 0.133(3) 0.149(3) 0.085(2) -0.018(2) 0.053(2) 0.055(3)
O2 0.117(2) 0.199(4) 0.0390(17) 0.009(2) 0.0379(16) 0.035(2)
O3 0.0610(12) 0.0381(10) 0.0618(15) 0.0038(10) 0.0370(11) 0.0041(10)
O4 0.0694(13) 0.0802(16) 0.0461(14) 0.0155(12) 0.0236(11) 0.0339(13)
N1 0.0590(16) 0.129(3) 0.041(2) -0.0171(19) 0.0208(15) 0.009(2)
N2 0.0387(11) 0.0488(13) 0.0304(13) -0.0003(10) 0.0170(10) 0.0051(10)
C1 0.094(3) 0.120(4) 0.035(2) 0.015(2) 0.0209(19) 0.062(3)
C2 0.094(3) 0.109(3) 0.045(2) 0.007(2) 0.023(2) 0.063(2)
C3 0.0426(14) 0.082(2) 0.0368(18) -0.0057(16) 0.0163(14) 0.0066(16)
C4 0.114(3) 0.120(3) 0.045(2) 0.037(2) 0.045(2) 0.058(3)
C5 0.106(3) 0.106(3) 0.058(3) 0.029(2) 0.047(2) 0.058(3)
C6 0.0378(13) 0.0582(17) 0.0355(17) -0.0009(13) 0.0156(12) 0.0017(14)
C7 0.0440(14) 0.0554(18) 0.0395(17) -0.0067(13) 0.0182(13) 0.0010(13)
C8 0.0412(13) 0.0369(14) 0.0361(15) 0.0023(12) 0.0178(12) 0.0057(12)
C9 0.0544(16) 0.0514(18) 0.0471(19) -0.0032(14) 0.0188(14) -0.0064(15)
C10 0.0405(13) 0.0476(15) 0.0357(16) 0.0015(13) 0.0168(13) 0.0060(14)
C11 0.0435(13) 0.0417(15) 0.0354(15) 0.0058(12) 0.0214(12) 0.0065(12)
C12 0.0405(13) 0.0545(17) 0.0293(16) -0.0028(13) 0.0159(12) -0.0034(13)
C13 0.0474(16) 0.102(3) 0.051(2) -0.0212(19) 0.0186(15) -0.0144(19)
O5 0.0546(19) 0.057(2) 0.104(3) 0.000 0.027(2) 0.000

loop_
_atom_type_symbol
_atom_type_description
_atom_type_scat_dispersion_real
_atom_type_scat_dispersion_imag
_atom_type_scat_source
C C 0.0033 0.0016 'International Tables Vol C Tables 4.2.6.8 and 6.1.1.4'
H H 0.0000 0.0000 'International Tables Vol C Tables 4.2.6.8 and 6.1.1.4'
N N 0.0061 0.0033 'International Tables Vol C Tables 4.2.6.8 and 6.1.1.4'
O O 0.0106 0.0060 'International Tables Vol C Tables 4.2.6.8 and 6.1.1.4'

loop_
_geom_angle_atom_site_label_1
_geom_angle_atom_site_label_2
_geom_angle_atom_site_label_3
_geom_angle
_geom_angle_site_symmetry_1
_geom_angle_site_symmetry_3
C8 O3 C7 61.15(16) . .
O1 N1 C3 118.6(3) . .
O2 N1 O1 123.0(3) . .
O2 N1 C3 118.4(4) . .
C10 N2 C11 124.6(2) . .
C10 N2 C12 119.3(2) . .
C11 N2 C12 115.8(2) . .
C2 C1 H1 119.7 . .
C6 C1 H1 119.7 . .
C6 C1 C2 120.5(3) . .
C1 C2 H2 120.3 . .
C3 C2 C1 119.4(3) . .
C3 C2 H2 120.3 . .
C2 C3 N1 119.6(3) . .
C4 C3 N1 118.9(3) . .
C4 C3 C2 121.4(3) . .
C3 C4 H4 120.1 . .
C3 C4 C5 119.7(3) . .
C5 C4 H4 120.1 . .
C4 C5 H5 119.8 . .
C6 C5 C4 120.4(3) . .
C6 C5 H5 119.8 . .
C1 C6 C7 120.1(3) . .
C5 C6 C1 118.5(3) . .
C5 C6 C7 121.4(3) . .
O3 C7 C6 115.9(2) . .
O3 C7 H7 115.7 . .
O3 C7 C8 59.38(16) . .
C6 C7 H7 115.7 . .
C8 C7 C6 122.5(2) . .
C8 C7 H7 115.7 . .
O3 C8 C7 59.48(16) . .
O3 C8 C9 117.1(2) . .
O3 C8 C10 114.8(2) . .
C7 C8 C9 121.7(2) . .
C7 C8 C10 115.9(2) . .
C9 C8 C10 115.8(2) . .
C8 C9 H9A 109.5 . .
C8 C9 H9B 109.5 . .
C8 C9 H9C 109.5 . .
H9A C9 H9B 109.5 . .
H9A C9 H9C 109.5 . .
H9B C9 H9C 109.5 . .
O4 C10 N2 121.6(2) . .
O4 C10 C8 120.0(2) . .
N2 C10 C8 118.4(2) . .
N2 C11 H11A 109.7 . .
N2 C11 H11B 109.7 . .
N2 C11 C12 110.0(2) . 2_354
H11A C11 H11B 108.2 . .
C12 C11 H11A 109.7 2_354 .
C12 C11 H11B 109.7 2_354 .
N2 C12 C11 108.7(2) . 2_354
N2 C12 H12 108.8 . .
N2 C12 C13 111.4(2) . .
C11 C12 H12 108.8 2_354 .
C13 C12 C11 110.5(2) . 2_354
C13 C12 H12 108.8 . .
C12 C13 H13A 109.5 . .
C12 C13 H13B 109.5 . .
C12 C13 H13C 109.5 . .
H13A C13 H13B 109.5 . .
H13A C13 H13C 109.5 . .
H13B C13 H13C 109.5 . .

loop_
_geom_bond_atom_site_label_1
_geom_bond_atom_site_label_2
_geom_bond_distance
_geom_bond_site_symmetry_2
O1 N1 1.208(4) .
O2 N1 1.203(4) .
O3 C7 1.444(3) .
O3 C8 1.443(3) .
O4 C10 1.226(3) .
N1 C3 1.477(4) .
N2 C10 1.346(3) .
N2 C11 1.457(3) .
N2 C12 1.477(3) .
C1 H1 0.9300 .
C1 C2 1.390(4) .
C1 C6 1.367(4) .
C2 H2 0.9300 .
C2 C3 1.339(5) .
C3 C4 1.334(5) .
C4 H4 0.9300 .
C4 C5 1.391(5) .
C5 H5 0.9300 .
C5 C6 1.361(4) .
C6 C7 1.493(4) .
C7 H7 0.9800 .
C7 C8 1.468(3) .
C8 C9 1.494(4) .
C8 C10 1.512(4) .
C9 H9A 0.9600 .
C9 H9B 0.9600 .
C9 H9C 0.9600 .
C11 H11A 0.9700 .
C11 H11B 0.9700 .
C11 C12 1.525(3) 2_354
C12 C11 1.525(3) 2_354
C12 H12 0.9800 .
C12 C13 1.522(4) .
C13 H13A 0.9600 .
C13 H13B 0.9600 .
C13 H13C 0.9600 .
O5 H5A 0.86(3) .

loop_
_geom_torsion_atom_site_label_1
_geom_torsion_atom_site_label_2
_geom_torsion_atom_site_label_3
_geom_torsion_atom_site_label_4
_geom_torsion
_geom_torsion_site_symmetry_4
O1 N1 C3 C2 9.8(5) .
O1 N1 C3 C4 -169.8(4) .
O2 N1 C3 C2 -170.7(4) .
O2 N1 C3 C4 9.8(5) .
O3 C7 C8 C9 104.9(3) .
O3 C7 C8 C10 -104.8(3) .
O3 C8 C10 O4 -127.3(3) .
O3 C8 C10 N2 51.5(3) .
N1 C3 C4 C5 -179.8(4) .
C1 C2 C3 N1 179.8(4) .
C1 C2 C3 C4 -0.7(6) .
C1 C6 C7 O3 -166.3(3) .
C1 C6 C7 C8 -97.6(4) .
C2 C1 C6 C5 -0.1(6) .
C2 C1 C6 C7 -179.2(4) .
C2 C3 C4 C5 0.7(6) .
C3 C4 C5 C6 -0.4(7) .
C4 C5 C6 C1 0.1(6) .
C4 C5 C6 C7 179.2(4) .
C5 C6 C7 O3 14.6(4) .
C5 C6 C7 C8 83.4(4) .
C6 C1 C2 C3 0.4(7) .
C6 C7 C8 O3 -102.9(3) .
C6 C7 C8 C9 2.0(4) .
C6 C7 C8 C10 152.3(3) .
C7 O3 C8 C9 -112.6(3) .
C7 O3 C8 C10 106.6(3) .
C7 C8 C10 O4 -60.8(4) .
C7 C8 C10 N2 118.1(3) .
C8 O3 C7 C6 114.1(3) .
C9 C8 C10 O4 91.3(3) .
C9 C8 C10 N2 -89.8(3) .
C10 N2 C11 C12 112.4(3) 2_354
C10 N2 C12 C11 -161.4(2) 2_354
C10 N2 C12 C13 76.7(3) .
C11 N2 C10 O4 -168.6(3) .
C11 N2 C10 C8 12.5(4) .
C11 N2 C12 C11 12.1(3) 2_354
C11 N2 C12 C13 -109.8(3) .
C12 N2 C10 O4 4.3(4) .
C12 N2 C10 C8 -174.6(2) .
C12 N2 C11 C12 -60.8(2) 2_354
